data_7040250
loop_
_publ_author_name
'W\"achtler, Erik'
'Gericke, Robert'
'Brendler, Erica'
'Gerke, Birgit'
'Langer, Thorsten'
'P\"ottgen, Rainer'
'Zhechkov, Lyuben'
'Heine, Thomas'
'Wagler, J\"org'

_publ_section_title
;
 Group 10-group 14 metal complexes [E-TM](IV): the role of the group 14
 site as an L, X and Z-type ligand.
;
_journal_issue 36
_journal_name_full 'Dalton transactions (Cambridge, England : 2003)'
_journal_page_first 14252
_journal_page_last 14264
_journal_paper_doi 10.1039/c6dt01621a
_journal_volume 45
_journal_year 2016
_chemical_formula_moiety '(C40 H32 Cl8 N8 Pd4 S8 Sn4), 2(C4 H8 O)'
_chemical_formula_sum 'C48 H48 Cl8 N8 O2 Pd4 S8 Sn4'
_chemical_formula_weight 2209.38
_chemical_name_systematic
;
 ?
;
_space_group_IT_number 82
_symmetry_cell_setting tetragonal
_symmetry_space_group_name_Hall 'I -4'
_symmetry_space_group_name_H-M 'I -4'
_atom_sites_solution_hydrogens geom
_atom_sites_solution_primary direct
_atom_sites_solution_secondary difmap
_audit_creation_method SHELXL-97
_audit_update_record
;
2016-08-04 deposited with the CCDC.
2016-08-08 downloaded from the CCDC.
;
_cell_angle_alpha 90.00
_cell_angle_beta 90.00
_cell_angle_gamma 90.00
_cell_formula_units_Z 2
_cell_length_a 11.8143(3)
_cell_length_b 11.8143(3)
_cell_length_c 24.1508(8)
_cell_measurement_reflns_used 47050
_cell_measurement_temperature 150(2)
_cell_measurement_theta_max 32.15
_cell_measurement_theta_min 2.44
_cell_volume 3370.91(16)
_computing_cell_refinement 'STOE X-AREA'
_computing_data_collection 'STOE X-AREA'
_computing_data_reduction 'STOE X-RED'
_computing_molecular_graphics 'ORTEP32 (Farugia)'
_computing_publication_material 'Ciftab (Sheldrick)'
_computing_structure_refinement 'SHELXL-97 (Sheldrick, 1997)'
_computing_structure_solution 'SHELXS-97 (Sheldrick, 1997)'
_diffrn_ambient_temperature 150(2)
_diffrn_measured_fraction_theta_full 0.999
_diffrn_measured_fraction_theta_max 0.999
_diffrn_measurement_device_type 'Stoe IPDS-2T'
_diffrn_measurement_method 'omega scans'
_diffrn_radiation_monochromator graphite
_diffrn_radiation_source 'fine-focus sealed tube'
_diffrn_radiation_type MoK\a
_diffrn_radiation_wavelength 0.71073
_diffrn_reflns_av_R_equivalents 0.0286
_diffrn_reflns_av_sigmaI/netI 0.0113
_diffrn_reflns_limit_h_max 16
_diffrn_reflns_limit_h_min -15
_diffrn_reflns_limit_k_max 16
_diffrn_reflns_limit_k_min -16
_diffrn_reflns_limit_l_max 33
_diffrn_reflns_limit_l_min -33
_diffrn_reflns_number 40152
_diffrn_reflns_theta_full 29.97
_diffrn_reflns_theta_max 29.97
_diffrn_reflns_theta_min 2.44
_exptl_absorpt_coefficient_mu 3.107
_exptl_absorpt_correction_T_max 0.6454
_exptl_absorpt_correction_T_min 0.5034
_exptl_absorpt_correction_type integration
_exptl_absorpt_process_details XShape
_exptl_crystal_colour red
_exptl_crystal_density_diffrn 2.177
_exptl_crystal_density_method 'not measured'
_exptl_crystal_description polyhedron
_exptl_crystal_F_000 2112
_exptl_crystal_size_max 0.28
_exptl_crystal_size_mid 0.22
_exptl_crystal_size_min 0.18
_refine_diff_density_max 0.380
_refine_diff_density_min -0.485
_refine_diff_density_rms 0.073
_refine_ls_abs_structure_details 'Flack H D (1983), Acta Cryst. A39, 876-881'
_refine_ls_abs_structure_Flack 0.00(4)
_refine_ls_extinction_method none
_refine_ls_goodness_of_fit_ref 1.176
_refine_ls_hydrogen_treatment constr
_refine_ls_matrix_type full
_refine_ls_number_parameters 206
_refine_ls_number_reflns 4938
_refine_ls_number_restraints 28
_refine_ls_restrained_S_all 1.172
_refine_ls_R_factor_all 0.0196
_refine_ls_R_factor_gt 0.0183
_refine_ls_shift/su_max 0.001
_refine_ls_shift/su_mean 0.000
_refine_ls_structure_factor_coef Fsqd
_refine_ls_weighting_details 'calc w=1/[\s^2^(Fo^2^)+(0.0094P)^2^+7.8636P] where P=(Fo^2^+2Fc^2^)/3'
_refine_ls_weighting_scheme calc
_refine_ls_wR_factor_gt 0.0394
_refine_ls_wR_factor_ref 0.0400
_reflns_number_gt 4795
_reflns_number_total 4938
_reflns_threshold_expression >2sigma(I)
_cod_data_source_file c6dt01621a2.cif
_cod_data_source_block 10
_cod_depositor_comments 'Adding full bibliography for 7040238--7040250.cif.'
_cod_original_cell_volume 3370.9(2)
_cod_original_sg_symbol_Hall I-4
_cod_original_sg_symbol_H-M I-4
_cod_database_code 7040250

loop_
_symmetry_equiv_pos_as_xyz
'x, y, z'
'-x, -y, z'
'y, -x, -z'
'-y, x, -z'
'x+1/2, y+1/2, z+1/2'
'-x+1/2, -y+1/2, z+1/2'
'y+1/2, -x+1/2, -z+1/2'
'-y+1/2, x+1/2, -z+1/2'

loop_
_atom_site_label
_atom_site_type_symbol
_atom_site_fract_x
_atom_site_fract_y
_atom_site_fract_z
_atom_site_U_iso_or_equiv
_atom_site_adp_type
_atom_site_occupancy
_atom_site_symmetry_multiplicity
_atom_site_calc_flag
_atom_site_refinement_flags
_atom_site_disorder_assembly
_atom_site_disorder_group
O1 O 0.4935(12) 0.0444(16) 0.8083(7) 0.097(4) Uani 0.25 1 d PD A -1
C11 C 0.4069(13) 0.004(4) 0.7707(7) 0.097(4) Uani 0.25 1 d PD A -1
H11A H 0.3368 0.0487 0.7747 0.117 Uiso 0.25 1 calc PR A -1
H11B H 0.3891 -0.0768 0.7785 0.117 Uiso 0.25 1 calc PR A -1
C12 C 0.4542(14) 0.016(4) 0.7142(7) 0.097(4) Uani 0.25 1 d PD A -1
H12A H 0.4255 -0.0443 0.6896 0.117 Uiso 0.25 1 calc PR A -1
H12B H 0.4335 0.0905 0.6984 0.117 Uiso 0.25 1 calc PR A -1
C13 C 0.5786(14) 0.007(4) 0.7208(7) 0.097(4) Uani 0.25 1 d PD A -1
H13A H 0.6176 0.0664 0.6992 0.117 Uiso 0.25 1 calc PR A -1
H13B H 0.6056 -0.0681 0.7082 0.117 Uiso 0.25 1 calc PR A -1
C14 C 0.6002(15) 0.022(4) 0.7808(8) 0.097(4) Uani 0.25 1 d PD A -1
H14A H 0.6350 -0.0477 0.7963 0.117 Uiso 0.25 1 calc PR A -1
H14B H 0.6531 0.0855 0.7868 0.117 Uiso 0.25 1 calc PR A -1
O2 O 0.042(2) -0.038(2) 0.5475(9) 0.133(6) Uani 0.25 1 d PD B -2
C15 C 0.1009(19) -0.074(3) 0.4979(10) 0.133(6) Uani 0.25 1 d PD B -2
H15A H 0.1251 -0.1543 0.4999 0.160 Uiso 0.25 1 calc PR B -2
H15B H 0.1667 -0.0254 0.4892 0.160 Uiso 0.25 1 calc PR B -2
C16 C 0.006(2) -0.057(3) 0.4587(11) 0.133(6) Uani 0.25 1 d PD B -2
H16A H -0.0473 -0.1217 0.4602 0.160 Uiso 0.25 1 calc PR B -2
H16B H 0.0345 -0.0494 0.4203 0.160 Uiso 0.25 1 calc PR B -2
C17 C -0.051(3) 0.049(3) 0.4768(12) 0.133(6) Uani 0.25 1 d PD B -2
H17A H -0.1338 0.0392 0.4768 0.160 Uiso 0.25 1 calc PR B -2
H17B H -0.0307 0.1122 0.4519 0.160 Uiso 0.25 1 calc PR B -2
C18 C -0.008(4) 0.070(3) 0.5336(11) 0.133(6) Uani 0.25 1 d PD B -2
H18A H 0.0484 0.1319 0.5341 0.160 Uiso 0.25 1 calc PR B -2
H18B H -0.0711 0.0895 0.5592 0.160 Uiso 0.25 1 calc PR B -2
Pd1 Pd 0.051365(16) 0.126949(17) 0.064937(7) 0.01985(4) Uani 1 1 d . . .
Sn1 Sn 0.229475(15) 0.113519(17) 0.118867(7) 0.02474(4) Uani 1 1 d . . .
Cl1 Cl 0.34603(7) -0.03539(8) 0.15000(3) 0.04135(19) Uani 1 1 d . . .
Cl2 Cl 0.33325(10) 0.27705(10) 0.14568(4) 0.0575(3) Uani 1 1 d . . .
S1 S -0.04529(7) 0.14838(10) 0.14693(3) 0.0446(2) Uani 1 1 d . . .
S2 S 0.14975(5) 0.12876(5) -0.01811(2) 0.01876(11) Uani 1 1 d . . .
N1 N 0.1518(2) 0.1208(3) 0.20418(10) 0.0395(7) Uani 1 1 d . . .
N2 N 0.3471(2) 0.1243(2) 0.04023(10) 0.0270(5) Uani 1 1 d . . .
C1 C 0.0397(3) 0.1379(4) 0.20619(12) 0.0498(10) Uani 1 1 d . . .
C2 C -0.0148(4) 0.1490(7) 0.25800(16) 0.094(2) Uani 1 1 d . . .
H2 H -0.0944 0.1595 0.2599 0.113 Uiso 1 1 calc R . .
C3 C 0.0488(4) 0.1442(7) 0.30575(15) 0.099(3) Uani 1 1 d . . .
H3 H 0.0131 0.1525 0.3408 0.119 Uiso 1 1 calc R . .
C4 C 0.1648(4) 0.1274(6) 0.30287(15) 0.0748(17) Uani 1 1 d . . .
H4 H 0.2093 0.1229 0.3356 0.090 Uiso 1 1 calc R . .
C5 C 0.2140(3) 0.1172(4) 0.25146(13) 0.0514(10) Uani 1 1 d . . .
H5 H 0.2936 0.1074 0.2490 0.062 Uiso 1 1 calc R . .
C6 C 0.2999(2) 0.1319(2) -0.01047(11) 0.0245(5) Uani 1 1 d . . .
C7 C 0.3670(3) 0.1449(3) -0.05803(14) 0.0393(7) Uani 1 1 d . . .
H7 H 0.3327 0.1489 -0.0936 0.047 Uiso 1 1 calc R . .
C8 C 0.4835(3) 0.1519(4) -0.05278(17) 0.0537(11) Uani 1 1 d . . .
H8 H 0.5301 0.1613 -0.0845 0.064 Uiso 1 1 calc R . .
C9 C 0.5311(3) 0.1450(4) -0.00002(18) 0.0513(10) Uani 1 1 d . . .
H9 H 0.6109 0.1496 0.0046 0.062 Uiso 1 1 calc R . .
C10 C 0.4620(3) 0.1313(3) 0.04524(15) 0.0379(7) Uani 1 1 d . . .
H10 H 0.4951 0.1265 0.0810 0.045 Uiso 1 1 calc R . .

loop_
_atom_site_aniso_label
_atom_site_aniso_U_11
_atom_site_aniso_U_22
_atom_site_aniso_U_33
_atom_site_aniso_U_23
_atom_site_aniso_U_13
_atom_site_aniso_U_12
O1 0.069(6) 0.143(12) 0.079(7) -0.035(8) 0.000(6) 0.002(8)
C11 0.069(6) 0.143(12) 0.079(7) -0.035(8) 0.000(6) 0.002(8)
C12 0.069(6) 0.143(12) 0.079(7) -0.035(8) 0.000(6) 0.002(8)
C13 0.069(6) 0.143(12) 0.079(7) -0.035(8) 0.000(6) 0.002(8)
C14 0.069(6) 0.143(12) 0.079(7) -0.035(8) 0.000(6) 0.002(8)
O2 0.165(16) 0.143(12) 0.093(9) 0.055(9) 0.010(10) 0.040(9)
C15 0.165(16) 0.143(12) 0.093(9) 0.055(9) 0.010(10) 0.040(9)
C16 0.165(16) 0.143(12) 0.093(9) 0.055(9) 0.010(10) 0.040(9)
C17 0.165(16) 0.143(12) 0.093(9) 0.055(9) 0.010(10) 0.040(9)
C18 0.165(16) 0.143(12) 0.093(9) 0.055(9) 0.010(10) 0.040(9)
Pd1 0.01804(8) 0.02617(9) 0.01535(7) -0.00237(7) -0.00118(6) 0.00252(7)
Sn1 0.01993(8) 0.03531(10) 0.01897(7) -0.00168(7) -0.00344(6) 0.00138(7)
Cl1 0.0252(3) 0.0617(5) 0.0371(4) 0.0184(4) 0.0052(3) 0.0138(3)
Cl2 0.0651(6) 0.0631(6) 0.0443(5) -0.0211(5) -0.0055(5) -0.0244(5)
S1 0.0245(4) 0.0920(7) 0.0172(3) -0.0022(4) 0.0007(3) 0.0166(4)
S2 0.0200(3) 0.0191(3) 0.0172(2) -0.0014(2) 0.0002(2) -0.0016(2)
N1 0.0286(13) 0.072(2) 0.0182(11) -0.0023(12) -0.0040(9) 0.0088(13)
N2 0.0174(10) 0.0345(13) 0.0290(11) 0.0025(10) -0.0031(9) -0.0049(9)
C1 0.0370(18) 0.097(3) 0.0149(12) -0.0043(16) -0.0019(12) 0.012(2)
C2 0.042(2) 0.223(8) 0.0182(16) -0.012(3) 0.0010(15) 0.035(3)
C3 0.057(3) 0.223(8) 0.0170(15) -0.004(3) 0.0033(17) 0.038(4)
C4 0.047(2) 0.157(5) 0.0210(16) -0.005(2) -0.0064(15) 0.025(3)
C5 0.0347(19) 0.096(3) 0.0236(14) -0.0061(18) -0.0094(13) 0.011(2)
C6 0.0206(12) 0.0272(13) 0.0255(13) 0.0008(10) 0.0020(10) -0.0022(10)
C7 0.0268(14) 0.060(2) 0.0307(16) 0.0060(15) 0.0031(12) -0.0056(14)
C8 0.0289(17) 0.085(3) 0.048(2) 0.016(2) 0.0081(15) -0.0072(18)
C9 0.0241(16) 0.078(3) 0.052(2) 0.009(2) 0.0035(14) -0.0118(17)
C10 0.0185(13) 0.058(2) 0.0374(16) 0.0027(15) -0.0001(11) -0.0058(13)

loop_
_atom_type_symbol
_atom_type_description
_atom_type_scat_dispersion_real
_atom_type_scat_dispersion_imag
_atom_type_scat_source
C C 0.0033 0.0016 'International Tables Vol C Tables 4.2.6.8 and 6.1.1.4'
H H 0.0000 0.0000 'International Tables Vol C Tables 4.2.6.8 and 6.1.1.4'
N N 0.0061 0.0033 'International Tables Vol C Tables 4.2.6.8 and 6.1.1.4'
O O 0.0106 0.0060 'International Tables Vol C Tables 4.2.6.8 and 6.1.1.4'
S S 0.1246 0.1234 'International Tables Vol C Tables 4.2.6.8 and 6.1.1.4'
Cl Cl 0.1484 0.1585 'International Tables Vol C Tables 4.2.6.8 and 6.1.1.4'
Pd Pd -0.9988 1.0072 'International Tables Vol C Tables 4.2.6.8 and 6.1.1.4'
Sn Sn -0.6537 1.4246 'International Tables Vol C Tables 4.2.6.8 and 6.1.1.4'

loop_
_geom_angle_atom_site_label_1
_geom_angle_atom_site_label_2
_geom_angle_atom_site_label_3
_geom_angle
_geom_angle_site_symmetry_1
_geom_angle_site_symmetry_3
C14 O1 C11 105.4(15) . .
O1 C11 C12 106.1(15) . .
O1 C11 H11A 110.5 . .
C12 C11 H11A 110.5 . .
O1 C11 H11B 110.5 . .
C12 C11 H11B 110.5 . .
H11A C11 H11B 108.7 . .
C13 C12 C11 105.5(6) . .
C13 C12 H12A 110.6 . .
C11 C12 H12A 110.6 . .
C13 C12 H12B 110.6 . .
C11 C12 H12B 110.6 . .
H12A C12 H12B 108.8 . .
C12 C13 C14 105.5(6) . .
C12 C13 H13A 110.6 . .
C14 C13 H13A 110.6 . .
C12 C13 H13B 110.6 . .
C14 C13 H13B 110.6 . .
H13A C13 H13B 108.8 . .
O1 C14 C13 108.6(12) . .
O1 C14 H14A 110.0 . .
C13 C14 H14A 110.0 . .
O1 C14 H14B 110.0 . .
C13 C14 H14B 110.0 . .
H14A C14 H14B 108.3 . .
C15 O2 C18 105.4(15) . .
O2 C15 C16 97.2(15) . .
O2 C15 H15A 112.3 . .
C16 C15 H15A 112.3 . .
O2 C15 H15B 112.3 . .
C16 C15 H15B 112.3 . .
H15A C15 H15B 109.9 . .
C15 C16 C17 105.5(6) . .
C15 C16 H16A 110.6 . .
C17 C16 H16A 110.6 . .
C15 C16 H16B 110.6 . .
C17 C16 H16B 110.6 . .
H16A C16 H16B 108.8 . .
C16 C17 C18 105.5(6) . .
C16 C17 H17A 110.6 . .
C18 C17 H17A 110.6 . .
C16 C17 H17B 110.6 . .
C18 C17 H17B 110.6 . .
H17A C17 H17B 108.8 . .
O2 C18 C17 101.6(13) . .
O2 C18 H18A 111.4 . .
C17 C18 H18A 111.4 . .
O2 C18 H18B 111.4 . .
C17 C18 H18B 111.4 . .
H18A C18 H18B 109.3 . .
S1 Pd1 S2 173.15(4) . .
S1 Pd1 S2 87.34(2) . 4
S2 Pd1 S2 92.034(16) . 4
S1 Pd1 Sn1 88.63(2) . .
S2 Pd1 Sn1 91.692(17) . .
S2 Pd1 Sn1 175.372(17) 4 .
S1 Pd1 Pd1 85.17(3) . 2
S2 Pd1 Pd1 101.341(16) . 2
S2 Pd1 Pd1 76.928(16) 4 2
Sn1 Pd1 Pd1 105.008(9) . 2
N1 Sn1 N2 166.74(9) . .
N1 Sn1 Cl1 88.56(8) . .
N2 Sn1 Cl1 87.31(7) . .
N1 Sn1 Cl2 86.00(9) . .
N2 Sn1 Cl2 82.62(6) . .
Cl1 Sn1 Cl2 102.61(4) . .
N1 Sn1 Pd1 97.57(7) . .
N2 Sn1 Pd1 94.21(6) . .
Cl1 Sn1 Pd1 135.31(3) . .
Cl2 Sn1 Pd1 121.91(3) . .
C1 S1 Pd1 114.26(12) . .
C6 S2 Pd1 114.16(9) . .
C6 S2 Pd1 100.19(10) . 3
Pd1 S2 Pd1 109.86(3) . 3
C1 N1 C5 120.6(3) . .
C1 N1 Sn1 116.15(19) . .
C5 N1 Sn1 123.1(2) . .
C6 N2 C10 119.2(3) . .
C6 N2 Sn1 119.48(18) . .
C10 N2 Sn1 121.2(2) . .
N1 C1 C2 119.7(3) . .
N1 C1 S1 123.2(2) . .
C2 C1 S1 117.1(3) . .
C3 C2 C1 119.3(4) . .
C3 C2 H2 120.4 . .
C1 C2 H2 120.4 . .
C2 C3 C4 120.2(4) . .
C2 C3 H3 119.9 . .
C4 C3 H3 119.9 . .
C5 C4 C3 118.4(4) . .
C5 C4 H4 120.8 . .
C3 C4 H4 120.8 . .
N1 C5 C4 121.8(3) . .
N1 C5 H5 119.1 . .
C4 C5 H5 119.1 . .
N2 C6 C7 121.1(3) . .
N2 C6 S2 120.2(2) . .
C7 C6 S2 118.6(2) . .
C8 C7 C6 119.5(3) . .
C8 C7 H7 120.2 . .
C6 C7 H7 120.2 . .
C7 C8 C9 118.7(3) . .
C7 C8 H8 120.6 . .
C9 C8 H8 120.6 . .
C10 C9 C8 119.6(3) . .
C10 C9 H9 120.2 . .
C8 C9 H9 120.2 . .
N2 C10 C9 121.8(3) . .
N2 C10 H10 119.1 . .
C9 C10 H10 119.1 . .

loop_
_geom_bond_atom_site_label_1
_geom_bond_atom_site_label_2
_geom_bond_distance
_geom_bond_site_symmetry_2
O1 C14 1.450(15) .
O1 C11 1.450(15) .
C11 C12 1.482(12) .
C11 H11A 0.9900 .
C11 H11B 0.9900 .
C12 C13 1.482(12) .
C12 H12A 0.9900 .
C12 H12B 0.9900 .
C13 C14 1.482(12) .
C13 H13A 0.9900 .
C13 H13B 0.9900 .
C14 H14A 0.9900 .
C14 H14B 0.9900 .
O2 C15 1.451(15) .
O2 C18 1.451(15) .
C15 C16 1.482(12) .
C15 H15A 0.9900 .
C15 H15B 0.9900 .
C16 C17 1.482(12) .
C16 H16A 0.9900 .
C16 H16B 0.9900 .
C17 C18 1.482(12) .
C17 H17A 0.9900 .
C17 H17B 0.9900 .
C18 H18A 0.9900 .
C18 H18B 0.9900 .
Pd1 S1 2.2999(8) .
Pd1 S2 2.3182(6) .
Pd1 S2 2.4250(6) 4
Pd1 Sn1 2.4798(3) .
Pd1 Pd1 3.2359(4) 2
Sn1 N1 2.257(3) .
Sn1 N2 2.356(3) .
Sn1 Cl1 2.3572(8) .
Sn1 Cl2 2.3781(9) .
S1 C1 1.753(3) .
S2 C6 1.784(3) .
S2 Pd1 2.4250(6) 3
N1 C1 1.340(5) .
N1 C5 1.359(4) .
N2 C6 1.348(4) .
N2 C10 1.366(4) .
C1 C2 1.413(5) .
C2 C3 1.378(6) .
C2 H2 0.9500 .
C3 C4 1.386(6) .
C3 H3 0.9500 .
C4 C5 1.376(5) .
C4 H4 0.9500 .
C5 H5 0.9500 .
C6 C7 1.404(4) .
C7 C8 1.385(5) .
C7 H7 0.9500 .
C8 C9 1.396(6) .
C8 H8 0.9500 .
C9 C10 1.374(5) .
C9 H9 0.9500 .
C10 H10 0.9500 .

loop_
_geom_torsion_atom_site_label_1
_geom_torsion_atom_site_label_2
_geom_torsion_atom_site_label_3
_geom_torsion_atom_site_label_4
_geom_torsion
_geom_torsion_site_symmetry_1
_geom_torsion_site_symmetry_4
C14 O1 C11 C12 -30(4) . .
O1 C11 C12 C13 28(3) . .
C11 C12 C13 C14 -15(2) . .
C11 O1 C14 C13 20(4) . .
C12 C13 C14 O1 -3(3) . .
C18 O2 C15 C16 -50(3) . .
O2 C15 C16 C17 39(2) . .
C15 C16 C17 C18 -16(2) . .
C15 O2 C18 C17 41(3) . .
C16 C17 C18 O2 -15(2) . .
S1 Pd1 Sn1 N1 3.73(10) . .
S2 Pd1 Sn1 N1 176.89(9) . .
Pd1 Pd1 Sn1 N1 -80.90(9) 2 .
S1 Pd1 Sn1 N2 -170.19(7) . .
S2 Pd1 Sn1 N2 2.96(7) . .
Pd1 Pd1 Sn1 N2 105.18(6) 2 .
S1 Pd1 Sn1 Cl1 99.38(4) . .
S2 Pd1 Sn1 Cl1 -87.47(3) . .
Pd1 Pd1 Sn1 Cl1 14.75(3) 2 .
S1 Pd1 Sn1 Cl2 -86.26(4) . .
S2 Pd1 Sn1 Cl2 86.89(4) . .
Pd1 Pd1 Sn1 Cl2 -170.89(3) 2 .
S2 Pd1 S1 C1 178.8(2) 4 .
Sn1 Pd1 S1 C1 -3.5(2) . .
Pd1 Pd1 S1 C1 101.7(2) 2 .
S2 Pd1 S2 C6 172.54(11) 4 .
Sn1 Pd1 S2 C6 -4.71(10) . .
Pd1 Pd1 S2 C6 -110.39(10) 2 .
S2 Pd1 S2 Pd1 -75.863(13) 4 3
Sn1 Pd1 S2 Pd1 106.88(2) . 3
Pd1 Pd1 S2 Pd1 1.21(3) 2 3
N2 Sn1 N1 C1 147.9(4) . .
Cl1 Sn1 N1 C1 -140.2(3) . .
Cl2 Sn1 N1 C1 117.0(3) . .
Pd1 Sn1 N1 C1 -4.6(3) . .
N2 Sn1 N1 C5 -27.0(7) . .
Cl1 Sn1 N1 C5 44.9(4) . .
Cl2 Sn1 N1 C5 -57.9(4) . .
Pd1 Sn1 N1 C5 -179.6(3) . .
N1 Sn1 N2 C6 -154.0(4) . .
Cl1 Sn1 N2 C6 134.0(2) . .
Cl2 Sn1 N2 C6 -122.9(2) . .
Pd1 Sn1 N2 C6 -1.3(2) . .
N1 Sn1 N2 C10 21.2(6) . .
Cl1 Sn1 N2 C10 -50.8(3) . .
Cl2 Sn1 N2 C10 52.3(3) . .
Pd1 Sn1 N2 C10 173.9(3) . .
C5 N1 C1 C2 -1.9(8) . .
Sn1 N1 C1 C2 -177.0(5) . .
C5 N1 C1 S1 177.8(4) . .
Sn1 N1 C1 S1 2.7(6) . .
Pd1 S1 C1 N1 1.0(5) . .
Pd1 S1 C1 C2 -179.2(5) . .
N1 C1 C2 C3 1.4(11) . .
S1 C1 C2 C3 -178.4(6) . .
C1 C2 C3 C4 -0.8(13) . .
C2 C3 C4 C5 0.9(12) . .
C1 N1 C5 C4 2.0(8) . .
Sn1 N1 C5 C4 176.7(5) . .
C3 C4 C5 N1 -1.4(10) . .
C10 N2 C6 C7 1.0(5) . .
Sn1 N2 C6 C7 176.4(2) . .
C10 N2 C6 S2 -177.5(3) . .
Sn1 N2 C6 S2 -2.2(3) . .
Pd1 S2 C6 N2 5.1(3) . .
Pd1 S2 C6 N2 -112.3(2) 3 .
Pd1 S2 C6 C7 -173.5(2) . .
Pd1 S2 C6 C7 69.2(3) 3 .
N2 C6 C7 C8 -1.0(6) . .
S2 C6 C7 C8 177.5(3) . .
C6 C7 C8 C9 0.5(7) . .
C7 C8 C9 C10 0.1(7) . .
C6 N2 C10 C9 -0.5(6) . .
Sn1 N2 C10 C9 -175.7(3) . .
C8 C9 C10 N2 -0.1(7) . .
